data_7134564
loop_
_publ_author_name
'Zhou, Zhi-Hua'
'Wang, Ben'
'Tan, Jie'
'Chen, Wei-Yi'
'Tian, Jie-Sheng'

_publ_section_title
;
 Oxidative N-functionalization of primary sulfonamides with aliphatic
 aldehydes: a green synthesis of \a-sulfonamido acetals
;
_journal_issue 51
_journal_name_full 'Chemical Communications'
_journal_page_first 9226
_journal_page_last 9229
_journal_paper_doi 10.1039/D5CC02379C
_journal_volume 61
_journal_year 2025
_chemical_formula_moiety 'C16 H25 N O4 S'
_chemical_formula_sum 'C16 H25 N O4 S'
_chemical_formula_weight 327.43
_space_group_crystal_system monoclinic
_space_group_IT_number 14
_space_group_name_Hall '-P 2ybc'
_space_group_name_H-M_alt 'P 1 21/c 1'
_atom_sites_solution_hydrogens geom
_atom_sites_solution_primary dual
_audit_creation_date 2022-05-26
_audit_creation_method
;
Olex2 1.5
(compiled 2021.12.09 svn.r5202d8cf for OlexSys, GUI svn.r6439)
;
_audit_update_record
;
2022-12-03 deposited with the CCDC.	2025-05-20 downloaded from the CCDC.
;
_cell_angle_alpha 90
_cell_angle_beta 106.248(7)
_cell_angle_gamma 90
_cell_formula_units_Z 4
_cell_length_a 11.7519(8)
_cell_length_b 17.4233(10)
_cell_length_c 8.7618(6)
_cell_measurement_reflns_used 12092
_cell_measurement_temperature 298
_cell_measurement_theta_max 29.202
_cell_measurement_theta_min 3.367
_cell_volume 1722.4(2)
_computing_molecular_graphics 'Olex2 1.5 (Dolomanov et al., 2009)'
_computing_publication_material 'Olex2 1.5 (Dolomanov et al., 2009)'
_computing_structure_refinement 'SHELXL 2018/3 (Sheldrick, 2015)'
_computing_structure_solution 'SHELXT 2018/2 (Sheldrick, 2018)'
_diffrn_ambient_temperature 298
_diffrn_measured_fraction_theta_full 0.998
_diffrn_measured_fraction_theta_max 0.879
_diffrn_measurement_device_type 'multiwire proportional'
_diffrn_measurement_method 'phi and omega scans'
_diffrn_radiation_monochromator graphite
_diffrn_radiation_type MoK\a
_diffrn_radiation_wavelength 0.71073
_diffrn_reflns_av_R_equivalents 0.0314
_diffrn_reflns_av_unetI/netI 0.0416
_diffrn_reflns_Laue_measured_fraction_full 0.998
_diffrn_reflns_Laue_measured_fraction_max 0.879
_diffrn_reflns_limit_h_max 15
_diffrn_reflns_limit_h_min -16
_diffrn_reflns_limit_k_max 23
_diffrn_reflns_limit_k_min -22
_diffrn_reflns_limit_l_max 11
_diffrn_reflns_limit_l_min -11
_diffrn_reflns_number 12092
_diffrn_reflns_point_group_measured_fraction_full 0.998
_diffrn_reflns_point_group_measured_fraction_max 0.879
_diffrn_reflns_theta_full 25.242
_diffrn_reflns_theta_max 29.202
_diffrn_reflns_theta_min 3.367
_exptl_absorpt_coefficient_mu 0.205
_exptl_absorpt_correction_T_max 0.964
_exptl_absorpt_correction_T_min 0.960
_exptl_absorpt_correction_type none
_exptl_crystal_colour 'clear light colourless'
_exptl_crystal_colour_lustre clear
_exptl_crystal_colour_modifier light
_exptl_crystal_colour_primary colourless
_exptl_crystal_density_diffrn 1.263
_exptl_crystal_description block
_exptl_crystal_F_000 704
_exptl_crystal_size_max 0.2
_exptl_crystal_size_mid 0.19
_exptl_crystal_size_min 0.18
_refine_diff_density_max 0.316
_refine_diff_density_min -0.346
_refine_diff_density_rms 0.047
_refine_ls_extinction_method none
_refine_ls_goodness_of_fit_ref 1.050
_refine_ls_hydrogen_treatment constr
_refine_ls_matrix_type full
_refine_ls_number_parameters 202
_refine_ls_number_reflns 4095
_refine_ls_number_restraints 12
_refine_ls_restrained_S_all 1.052
_refine_ls_R_factor_all 0.0703
_refine_ls_R_factor_gt 0.0524
_refine_ls_shift/su_max 0.000
_refine_ls_shift/su_mean 0.000
_refine_ls_structure_factor_coef Fsqd
_refine_ls_weighting_details 'w=1/[\s^2^(Fo^2^)+(0.0472P)^2^+0.8641P] where P=(Fo^2^+2Fc^2^)/3'
_refine_ls_weighting_scheme calc
_refine_ls_wR_factor_gt 0.1194
_refine_ls_wR_factor_ref 0.1294
_reflns_Friedel_coverage 0.000
_reflns_number_gt 3202
_reflns_number_total 4095
_reflns_threshold_expression 'I > 2\s(I)'
_cod_data_source_file d5cc02379c2.cif
_cod_data_source_block zhou
_cod_depositor_comments 'Adding full bibliography for 7134564.cif.'
_cod_database_code 7134564
_shelx_shelxl_version_number 2018/3
_shelx_space_group_comment
;
The symmetry employed for this shelxl refinement is uniquely defined
by the following loop, which should always be used as a source of
symmetry information in preference to the above space-group names.
They are only intended as comments.
;
_shelx_estimated_absorpt_t_max 0.964
_shelx_estimated_absorpt_t_min 0.960
_olex2_refinement_description
;
1. Fixed Uiso
 At 1.2 times of:
  All C(H) groups, All C(H,H) groups, All N(H) groups
 At 1.5 times of:
  All C(H,H,H) groups
2. Uiso/Uaniso restraints and constraints
Uanis(C00M) \\sim Ueq, Uanis(O006) \\sim Ueq: with sigma of 0.01 and sigma for
terminal atoms of 0.02
3.a Ternary CH refined with riding coordinates:
 C00D(H00D)
3.b Secondary CH2 refined with riding coordinates:
 C00E(H00C,H00E), C00G(H00G,H00H), C00H(H00I,H00J), C00I(H00K,H00L), C00K(H00P,
 H00Q)
3.c Aromatic/amide H refined with riding coordinates:
 N005(H005), C008(H008), C00A(H00A), C00B(H00B), C00F(H00F)
3.d Idealised Me refined as rotating group:
 C00J(H00M,H00N,H00O), C00L(H00R,H00S,H00T), C00M(H00U,H00V,H00W)
;
_olex2_submission_special_instructions 'No special instructions were received'

loop_
_space_group_symop_operation_xyz
'x, y, z'
'-x, y+1/2, -z+1/2'
'-x, -y, -z'
'x, -y-1/2, z-1/2'

loop_
_atom_site_label
_atom_site_type_symbol
_atom_site_fract_x
_atom_site_fract_y
_atom_site_fract_z
_atom_site_U_iso_or_equiv
_atom_site_adp_type
_atom_site_occupancy
_atom_site_site_symmetry_order
_atom_site_calc_flag
_atom_site_refinement_flags_posn
_atom_site_refinement_flags_adp
_atom_site_refinement_flags_occupancy
_atom_site_disorder_assembly
_atom_site_disorder_group
S01 S 0.44274(4) 0.37783(3) 0.92405(6) 0.03131(15) Uani 1 1 d . . . . .
O002 O 0.50673(13) 0.41105(9) 1.07428(16) 0.0398(4) Uani 1 1 d . . . . .
O003 O 0.37418(13) 0.31006(8) 0.92375(18) 0.0428(4) Uani 1 1 d . . . . .
O004 O 0.37314(15) 0.44138(9) 0.51827(19) 0.0476(4) Uani 1 1 d . . . . .
N005 N 0.35786(14) 0.44503(9) 0.83062(19) 0.0321(4) Uani 1 1 d . . . . .
H005 H 0.376696 0.490759 0.865586 0.039 Uiso 1 1 calc R U . . .
O006 O 0.18240(15) 0.39610(10) 0.4208(2) 0.0584(5) Uani 1 1 d . U . . .
C007 C 0.55126(17) 0.35591(11) 0.8256(2) 0.0303(4) Uani 1 1 d . . . . .
C008 C 0.56033(19) 0.28203(12) 0.7714(3) 0.0373(5) Uani 1 1 d . . . . .
H008 H 0.506025 0.244530 0.779560 0.045 Uiso 1 1 calc R U . . .
C009 C 0.25111(17) 0.43885(12) 0.6918(2) 0.0332(4) Uani 1 1 d . . . . .
C00A C 0.63047(19) 0.41207(12) 0.8102(3) 0.0388(5) Uani 1 1 d . . . . .
H00A H 0.623552 0.461776 0.845241 0.047 Uiso 1 1 calc R U . . .
C00B C 0.65125(19) 0.26473(13) 0.7050(3) 0.0408(5) Uani 1 1 d . . . . .
H00B H 0.657711 0.215106 0.669194 0.049 Uiso 1 1 calc R U . . .
C00C C 0.73257(19) 0.31963(13) 0.6907(3) 0.0399(5) Uani 1 1 d . . . . .
C00D C 0.28381(19) 0.39850(13) 0.5529(3) 0.0386(5) Uani 1 1 d . . . . .
H00D H 0.311977 0.346305 0.584010 0.046 Uiso 1 1 calc R U . . .
C00E C 0.2100(2) 0.52144(12) 0.6457(3) 0.0389(5) Uani 1 1 d . . . . .
H00C H 0.275457 0.550363 0.627185 0.047 Uiso 1 1 calc R U . . .
H00E H 0.146748 0.520542 0.547053 0.047 Uiso 1 1 calc R U . . .
C00F C 0.7198(2) 0.39384(13) 0.7426(3) 0.0434(5) Uani 1 1 d . . . . .
H00F H 0.772476 0.431831 0.731477 0.052 Uiso 1 1 calc R U . . .
C00G C 0.1518(2) 0.39496(14) 0.7360(3) 0.0473(6) Uani 1 1 d . . . . .
H00G H 0.084203 0.390480 0.642816 0.057 Uiso 1 1 calc R U . . .
H00H H 0.179059 0.343551 0.770178 0.057 Uiso 1 1 calc R U . . .
C00H C 0.1662(2) 0.56214(14) 0.7724(3) 0.0499(6) Uani 1 1 d . . . . .
H00I H 0.232654 0.570706 0.865493 0.060 Uiso 1 1 calc R U . . .
H00J H 0.134183 0.611836 0.732301 0.060 Uiso 1 1 calc R U . . .
C00I C 0.1133(2) 0.43467(17) 0.8678(3) 0.0607(7) Uani 1 1 d . . . . .
H00K H 0.179145 0.435864 0.963705 0.073 Uiso 1 1 calc R U . . .
H00L H 0.049322 0.405853 0.890579 0.073 Uiso 1 1 calc R U . . .
C00J C 0.8320(2) 0.29914(17) 0.6203(3) 0.0608(7) Uani 1 1 d . . . . .
H00M H 0.904288 0.293330 0.704126 0.091 Uiso 1 1 calc R U . . .
H00N H 0.841396 0.339223 0.549658 0.091 Uiso 1 1 calc R U . . .
H00O H 0.813641 0.251839 0.562494 0.091 Uiso 1 1 calc R U . . .
C00K C 0.0718(2) 0.51658(18) 0.8202(4) 0.0642(8) Uani 1 1 d . . . . .
H00P H 0.000280 0.515086 0.731947 0.077 Uiso 1 1 calc R U . . .
H00Q H 0.052958 0.541839 0.908744 0.077 Uiso 1 1 calc R U . . .
C00L C 0.4275(3) 0.40472(17) 0.4113(3) 0.0616(7) Uani 1 1 d . . . . .
H00R H 0.371626 0.401328 0.308003 0.092 Uiso 1 1 calc R U . . .
H00S H 0.452513 0.354068 0.449407 0.092 Uiso 1 1 calc R U . . .
H00T H 0.495061 0.434057 0.404459 0.092 Uiso 1 1 calc R U . . .
C00M C 0.1520(3) 0.3243(2) 0.3486(5) 0.1016(14) Uani 1 1 d . U . . .
H00U H 0.089533 0.330570 0.251758 0.152 Uiso 1 1 calc R U . . .
H00V H 0.125558 0.291192 0.419320 0.152 Uiso 1 1 calc R U . . .
H00W H 0.219962 0.302118 0.325276 0.152 Uiso 1 1 calc R U . . .

loop_
_atom_site_aniso_label
_atom_site_aniso_U_11
_atom_site_aniso_U_22
_atom_site_aniso_U_33
_atom_site_aniso_U_23
_atom_site_aniso_U_13
_atom_site_aniso_U_12
S01 0.0336(3) 0.0291(3) 0.0315(3) 0.0024(2) 0.0095(2) 0.0003(2)
O002 0.0447(9) 0.0438(9) 0.0295(8) -0.0007(6) 0.0080(6) 0.0013(7)
O003 0.0421(9) 0.0341(8) 0.0549(10) 0.0072(7) 0.0178(7) -0.0031(7)
O004 0.0597(10) 0.0444(9) 0.0464(9) -0.0041(7) 0.0273(8) 0.0036(8)
N005 0.0338(9) 0.0270(8) 0.0345(9) -0.0022(7) 0.0079(7) 0.0010(7)
O006 0.0554(11) 0.0544(11) 0.0508(10) -0.0193(8) -0.0095(8) 0.0186(8)
C007 0.0294(10) 0.0320(10) 0.0279(10) 0.0009(8) 0.0054(8) 0.0011(8)
C008 0.0380(11) 0.0312(10) 0.0417(12) -0.0037(9) 0.0096(9) -0.0041(9)
C009 0.0288(10) 0.0328(10) 0.0357(11) -0.0001(8) 0.0053(8) 0.0024(8)
C00A 0.0436(12) 0.0317(11) 0.0421(12) -0.0024(9) 0.0135(10) -0.0043(9)
C00B 0.0432(13) 0.0346(11) 0.0431(12) -0.0061(9) 0.0100(10) 0.0048(10)
C00C 0.0344(11) 0.0472(13) 0.0370(12) 0.0015(10) 0.0081(9) 0.0058(10)
C00D 0.0371(11) 0.0355(11) 0.0389(12) -0.0045(9) 0.0036(9) 0.0059(9)
C00E 0.0398(12) 0.0363(11) 0.0383(12) -0.0002(9) 0.0071(9) 0.0085(9)
C00F 0.0394(12) 0.0444(13) 0.0480(13) 0.0007(10) 0.0146(11) -0.0078(10)
C00G 0.0321(12) 0.0484(14) 0.0595(15) 0.0024(11) 0.0095(11) -0.0057(10)
C00H 0.0526(15) 0.0492(14) 0.0473(14) -0.0047(11) 0.0129(11) 0.0193(12)
C00I 0.0454(14) 0.079(2) 0.0648(17) 0.0082(15) 0.0274(13) -0.0025(14)
C00J 0.0492(15) 0.0702(18) 0.0706(18) -0.0016(15) 0.0292(13) 0.0079(13)
C00K 0.0510(15) 0.082(2) 0.0656(18) -0.0037(15) 0.0265(14) 0.0183(15)
C00L 0.0787(19) 0.0666(18) 0.0492(15) -0.0036(13) 0.0336(14) 0.0129(15)
C00M 0.080(2) 0.076(2) 0.117(3) -0.055(2) -0.025(2) 0.0174(19)

loop_
_atom_type_symbol
_atom_type_description
_atom_type_scat_dispersion_real
_atom_type_scat_dispersion_imag
_atom_type_scat_source
C C 0.0033 0.0016 'International Tables Vol C Tables 4.2.6.8 and 6.1.1.4'
H H 0.0000 0.0000 'International Tables Vol C Tables 4.2.6.8 and 6.1.1.4'
N N 0.0061 0.0033 'International Tables Vol C Tables 4.2.6.8 and 6.1.1.4'
O O 0.0106 0.0060 'International Tables Vol C Tables 4.2.6.8 and 6.1.1.4'
S S 0.1246 0.1234 'International Tables Vol C Tables 4.2.6.8 and 6.1.1.4'

loop_
_geom_angle_atom_site_label_1
_geom_angle_atom_site_label_2
_geom_angle_atom_site_label_3
_geom_angle
_geom_angle_site_symmetry_1
_geom_angle_site_symmetry_3
_geom_angle_publ_flag
O002 S01 N005 105.28(9) . . ?
O002 S01 C007 105.58(9) . . ?
O003 S01 O002 118.89(9) . . ?
O003 S01 N005 109.39(9) . . ?
O003 S01 C007 107.68(9) . . ?
N005 S01 C007 109.78(9) . . ?
C00D O004 C00L 114.08(19) . . ?
S01 N005 H005 115.6 . . ?
C009 N005 S01 128.73(14) . . ?
C009 N005 H005 115.6 . . ?
C00M O006 C00D 116.6(2) . . ?
C008 C007 S01 120.15(16) . . ?
C00A C007 S01 119.43(16) . . ?
C00A C007 C008 120.35(19) . . ?
C007 C008 H008 120.4 . . ?
C00B C008 C007 119.2(2) . . ?
C00B C008 H008 120.4 . . ?
N005 C009 C00D 109.79(16) . . ?
N005 C009 C00E 106.16(16) . . ?
N005 C009 C00G 110.93(17) . . ?
C00E C009 C00D 110.39(17) . . ?
C00G C009 C00D 110.32(18) . . ?
C00G C009 C00E 109.18(17) . . ?
C007 C00A H00A 120.2 . . ?
C00F C00A C007 119.5(2) . . ?
C00F C00A H00A 120.2 . . ?
C008 C00B H00B 119.3 . . ?
C00C C00B C008 121.4(2) . . ?
C00C C00B H00B 119.3 . . ?
C00B C00C C00F 118.2(2) . . ?
C00B C00C C00J 120.5(2) . . ?
C00F C00C C00J 121.3(2) . . ?
O004 C00D O006 110.67(19) . . ?
O004 C00D C009 107.30(17) . . ?
O004 C00D H00D 110.0 . . ?
O006 C00D C009 108.72(17) . . ?
O006 C00D H00D 110.0 . . ?
C009 C00D H00D 110.0 . . ?
C009 C00E H00C 109.0 . . ?
C009 C00E H00E 109.0 . . ?
H00C C00E H00E 107.8 . . ?
C00H C00E C009 112.95(18) . . ?
C00H C00E H00C 109.0 . . ?
C00H C00E H00E 109.0 . . ?
C00A C00F C00C 121.3(2) . . ?
C00A C00F H00F 119.4 . . ?
C00C C00F H00F 119.4 . . ?
C009 C00G H00G 109.2 . . ?
C009 C00G H00H 109.2 . . ?
H00G C00G H00H 107.9 . . ?
C00I C00G C009 112.0(2) . . ?
C00I C00G H00G 109.2 . . ?
C00I C00G H00H 109.2 . . ?
C00E C00H H00I 109.1 . . ?
C00E C00H H00J 109.1 . . ?
H00I C00H H00J 107.9 . . ?
C00K C00H C00E 112.4(2) . . ?
C00K C00H H00I 109.1 . . ?
C00K C00H H00J 109.1 . . ?
C00G C00I H00K 109.4 . . ?
C00G C00I H00L 109.4 . . ?
C00G C00I C00K 111.0(2) . . ?
H00K C00I H00L 108.0 . . ?
C00K C00I H00K 109.4 . . ?
C00K C00I H00L 109.4 . . ?
C00C C00J H00M 109.5 . . ?
C00C C00J H00N 109.5 . . ?
C00C C00J H00O 109.5 . . ?
H00M C00J H00N 109.5 . . ?
H00M C00J H00O 109.5 . . ?
H00N C00J H00O 109.5 . . ?
C00H C00K C00I 111.2(2) . . ?
C00H C00K H00P 109.4 . . ?
C00H C00K H00Q 109.4 . . ?
C00I C00K H00P 109.4 . . ?
C00I C00K H00Q 109.4 . . ?
H00P C00K H00Q 108.0 . . ?
O004 C00L H00R 109.5 . . ?
O004 C00L H00S 109.5 . . ?
O004 C00L H00T 109.5 . . ?
H00R C00L H00S 109.5 . . ?
H00R C00L H00T 109.5 . . ?
H00S C00L H00T 109.5 . . ?
O006 C00M H00U 109.5 . . ?
O006 C00M H00V 109.5 . . ?
O006 C00M H00W 109.5 . . ?
H00U C00M H00V 109.5 . . ?
H00U C00M H00W 109.5 . . ?
H00V C00M H00W 109.5 . . ?

loop_
_geom_bond_atom_site_label_1
_geom_bond_atom_site_label_2
_geom_bond_distance
_geom_bond_site_symmetry_2
_geom_bond_publ_flag
S01 O002 1.4419(15) . ?
S01 O003 1.4290(15) . ?
S01 N005 1.6060(17) . ?
S01 C007 1.770(2) . ?
O004 C00D 1.389(3) . ?
O004 C00L 1.425(3) . ?
N005 H005 0.8600 . ?
N005 C009 1.487(3) . ?
O006 C00D 1.411(3) . ?
O006 C00M 1.402(3) . ?
C007 C008 1.386(3) . ?
C007 C00A 1.383(3) . ?
C008 H008 0.9300 . ?
C008 C00B 1.385(3) . ?
C009 C00D 1.544(3) . ?
C009 C00E 1.536(3) . ?
C009 C00G 1.533(3) . ?
C00A H00A 0.9300 . ?
C00A C00F 1.379(3) . ?
C00B H00B 0.9300 . ?
C00B C00C 1.382(3) . ?
C00C C00F 1.393(3) . ?
C00C C00J 1.509(3) . ?
C00D H00D 0.9800 . ?
C00E H00C 0.9700 . ?
C00E H00E 0.9700 . ?
C00E C00H 1.523(3) . ?
C00F H00F 0.9300 . ?
C00G H00G 0.9700 . ?
C00G H00H 0.9700 . ?
C00G C00I 1.520(4) . ?
C00H H00I 0.9700 . ?
C00H H00J 0.9700 . ?
C00H C00K 1.516(4) . ?
C00I H00K 0.9700 . ?
C00I H00L 0.9700 . ?
C00I C00K 1.528(4) . ?
C00J H00M 0.9600 . ?
C00J H00N 0.9600 . ?
C00J H00O 0.9600 . ?
C00K H00P 0.9700 . ?
C00K H00Q 0.9700 . ?
C00L H00R 0.9600 . ?
C00L H00S 0.9600 . ?
C00L H00T 0.9600 . ?
C00M H00U 0.9600 . ?
C00M H00V 0.9600 . ?
C00M H00W 0.9600 . ?

loop_
_geom_torsion_atom_site_label_1
_geom_torsion_atom_site_label_2
_geom_torsion_atom_site_label_3
_geom_torsion_atom_site_label_4
_geom_torsion
_geom_torsion_site_symmetry_1
_geom_torsion_site_symmetry_2
_geom_torsion_site_symmetry_3
_geom_torsion_site_symmetry_4
_geom_torsion_publ_flag
S01 N005 C009 C00D -57.2(2) . . . . ?
S01 N005 C009 C00E -176.50(14) . . . . ?
S01 N005 C009 C00G 65.0(2) . . . . ?
S01 C007 C008 C00B -175.38(16) . . . . ?
S01 C007 C00A C00F 175.90(16) . . . . ?
O002 S01 N005 C009 -162.09(16) . . . . ?
O002 S01 C007 C008 125.19(17) . . . . ?
O002 S01 C007 C00A -51.66(18) . . . . ?
O003 S01 N005 C009 -33.25(19) . . . . ?
O003 S01 C007 C008 -2.79(19) . . . . ?
O003 S01 C007 C00A -179.63(16) . . . . ?
N005 S01 C007 C008 -121.80(17) . . . . ?
N005 S01 C007 C00A 61.36(18) . . . . ?
N005 C009 C00D O004 -57.9(2) . . . . ?
N005 C009 C00D O006 -177.65(17) . . . . ?
N005 C009 C00E C00H -66.1(2) . . . . ?
N005 C009 C00G C00I 60.5(2) . . . . ?
C007 S01 N005 C009 84.70(18) . . . . ?
C007 C008 C00B C00C -0.4(3) . . . . ?
C007 C00A C00F C00C -0.6(3) . . . . ?
C008 C007 C00A C00F -0.9(3) . . . . ?
C008 C00B C00C C00F -1.1(3) . . . . ?
C008 C00B C00C C00J 179.0(2) . . . . ?
C009 C00E C00H C00K -53.1(3) . . . . ?
C009 C00G C00I C00K 57.8(3) . . . . ?
C00A C007 C008 C00B 1.4(3) . . . . ?
C00B C00C C00F C00A 1.6(3) . . . . ?
C00D C009 C00E C00H 174.98(18) . . . . ?
C00D C009 C00G C00I -177.6(2) . . . . ?
C00E C009 C00D O004 58.8(2) . . . . ?
C00E C009 C00D O006 -60.9(2) . . . . ?
C00E C009 C00G C00I -56.1(3) . . . . ?
C00E C00H C00K C00I 52.8(3) . . . . ?
C00G C009 C00D O004 179.52(17) . . . . ?
C00G C009 C00D O006 59.8(2) . . . . ?
C00G C009 C00E C00H 53.5(2) . . . . ?
C00G C00I C00K C00H -55.1(3) . . . . ?
C00J C00C C00F C00A -178.5(2) . . . . ?
C00L O004 C00D O006 -71.9(2) . . . . ?
C00L O004 C00D C009 169.66(19) . . . . ?
C00M O006 C00D O004 113.7(3) . . . . ?
C00M O006 C00D C009 -128.7(3) . . . . ?
